data_8100336
loop_
_publ_author_name
'Ramazani, Ali'
'Morsali, Ali'

_publ_section_title
;
Crystal structure of diaqua-bis[N-(2-pyridyl)carbonyl- aniline]copper
(II) dinitrate, Cu(C~12~H~16~N~2~O)~2~(H~2~O)~2~(NO~3~)~2~
;
_journal_issue 2
_journal_name_full 'Zeitschrift f\"ur Kristallographie - New Crystal Structures'
_journal_page_first 237
_journal_page_last 238
_journal_volume 218
_journal_year 2003
_chemical_formula_moiety 'C24 H24 Cu N4 O4 2+, (N O3 1-)2'
_chemical_formula_structural 'Cu(C12 H16 N2 O)2 (H2 O)2 (N O3)2'
_chemical_formula_sum 'C24 H24 Cu N6 O10'
_chemical_formula_weight 620.03
_chemical_melting_point 290
_space_group_IT_number 14
_symmetry_cell_setting monoclinic
_symmetry_space_group_name_Hall '-P 2ybc'
_symmetry_space_group_name_H-M 'P 1 21/c 1'
_cell_angle_alpha 90.00
_cell_angle_beta 95.941(5)
_cell_angle_gamma 90.00
_cell_formula_units_Z 2
_cell_length_a 7.4413(16)
_cell_length_b 11.458(2)
_cell_length_c 14.850(3)
_cell_measurement_temperature 120(2)
_cell_volume 1259.3(5)
_diffrn_ambient_temperature 120(2)
_exptl_crystal_density_diffrn 1.635
_cod_depositor_comments
;
The following automatic conversions were performed:
'_symmetry_cell_setting' value 'Monoclinic' changed to 'monoclinic'
according to '/home/saulius/struct/CIF-dictionaries/cif_core.dic'
dictionary named 'cif_core.dic' version 2.4.1 from 2010-06-29.

Automatic conversion script
Id: cif_fix_enum 1527 2010-12-29 10:47:43Z saulius 
;
_cod_original_sg_symbol_H-M 'P 21/c'
_cod_database_code 8100336

loop_
_symmetry_equiv_pos_as_xyz
'x, y, z'
'-x, y+1/2, -z+1/2'
'-x, -y, -z'
'x, -y-1/2, z-1/2'

loop_
_atom_site_label
_atom_site_type_symbol
_atom_site_fract_x
_atom_site_fract_y
_atom_site_fract_z
_atom_site_U_iso_or_equiv
_atom_site_adp_type
_atom_site_occupancy
_atom_site_symmetry_multiplicity
_atom_site_Wyckoff_symbol
_atom_site_calc_flag
_atom_site_refinement_flags
_atom_site_disorder_assembly
_atom_site_disorder_group
Cu1 Cu 0.5000 0.0000 0.0000 0.02668(13) Uani 1 2 b d S . .
O1W O 0.3877(2) -0.06044(14) 0.13885(11) 0.0373(4) Uani 1 4 e d . . .
O1 O 0.64845(19) 0.12361(12) 0.06192(10) 0.0286(3) Uani 1 4 e d . . .
N1 N 0.6446(2) 0.30956(14) 0.11223(12) 0.0279(4) Uani 1 4 e d . . .
N2 N 0.3156(2) 0.12483(15) -0.00867(11) 0.0258(4) Uani 1 4 e d . . .
C1 C 0.5671(3) 0.21875(17) 0.06824(13) 0.0248(4) Uani 1 4 e d . . .
C2 C 0.3771(3) 0.22829(17) 0.02539(13) 0.0246(4) Uani 1 4 e d . . .
C3 C 0.2705(3) 0.32732(19) 0.01900(14) 0.0305(4) Uani 1 4 e d . . .
H3A H 0.3158 0.3985 0.0413 0.037 Uiso 1 4 e calc R . .
C4 C 0.0946(3) 0.3183(2) -0.02144(14) 0.0341(5) Uani 1 4 e d . . .
H4A H 0.0204 0.3837 -0.0267 0.041 Uiso 1 4 e calc R . .
C5 C 0.0301(3) 0.2120(2) -0.05379(15) 0.0340(5) Uani 1 4 e d . . .
H5A H -0.0886 0.2042 -0.0796 0.041 Uiso 1 4 e calc R . .
C6 C 0.1461(3) 0.1168(2) -0.04706(14) 0.0301(4) Uani 1 4 e d . . .
H6A H 0.1042 0.0451 -0.0701 0.036 Uiso 1 4 e calc R . .
C7 C 0.8261(3) 0.31682(18) 0.15245(13) 0.0280(4) Uani 1 4 e d . . .
C8 C 0.8992(3) 0.42793(19) 0.16527(15) 0.0337(5) Uani 1 4 e d . . .
H8A H 0.8289 0.4931 0.1488 0.040 Uiso 1 4 e calc R . .
C9 C 1.0753(3) 0.4417(2) 0.20236(16) 0.0392(6) Uani 1 4 e d . . .
H9A H 1.1239 0.5163 0.2099 0.047 Uiso 1 4 e calc R . .
C10 C 1.1804(3) 0.3457(2) 0.22841(15) 0.0375(5) Uani 1 4 e d . . .
H10A H 1.2991 0.3555 0.2537 0.045 Uiso 1 4 e calc R . .
C11 C 1.1076(3) 0.2342(2) 0.21660(14) 0.0363(5) Uani 1 4 e d . . .
H11A H 1.1777 0.1692 0.2339 0.044 Uiso 1 4 e calc R . .
C12 C 0.9300(3) 0.22012(19) 0.17897(14) 0.0326(5) Uani 1 4 e d . . .
H12A H 0.8809 0.1457 0.1716 0.039 Uiso 1 4 e calc R . .
N3 N 0.4339(2) 0.61706(14) 0.15335(11) 0.0264(4) Uani 1 4 e d . . .
O2 O 0.5109(3) 0.52235(17) 0.18016(14) 0.0336(4) Uani 0.80 4 e d P A 1
O3 O 0.3458(3) 0.61974(18) 0.07745(13) 0.0358(4) Uani 0.80 4 e d P A 1
O4 O 0.4401(4) 0.70109(18) 0.20486(15) 0.0489(6) Uani 0.80 4 e d P A 1
O2A O 0.3756(11) 0.7142(6) 0.1240(5) 0.0336(17) Uani 0.20 4 e d P A 2
O3A O 0.4608(11) 0.5410(7) 0.0958(6) 0.0364(18) Uani 0.20 4 e d P A 2
O4A O 0.4894(12) 0.6056(7) 0.2339(5) 0.0390(19) Uani 0.20 4 e d P A 2
H1W1 H 0.4105 -0.0219 0.1870 0.046 Uiso 1 4 e d . . .
H2W1 H 0.4031 -0.1236 0.1498 0.057 Uiso 1 4 e d . . .
H1N H 0.5822 0.3645 0.1219 0.047 Uiso 1 4 e d . . .

loop_
_atom_site_aniso_label
_atom_site_aniso_U_11
_atom_site_aniso_U_22
_atom_site_aniso_U_33
_atom_site_aniso_U_23
_atom_site_aniso_U_13
_atom_site_aniso_U_12
Cu1 0.0237(2) 0.0213(2) 0.0333(2) -0.00739(13) -0.00553(14) 0.00252(13)
O1W 0.0416(9) 0.0353(9) 0.0334(8) -0.0012(7) -0.0034(7) 0.0030(7)
O1 0.0266(7) 0.0228(7) 0.0347(8) -0.0069(6) -0.0044(6) 0.0015(6)
N1 0.0340(9) 0.0184(8) 0.0311(9) -0.0017(7) 0.0029(7) -0.0025(7)
N2 0.0245(8) 0.0254(8) 0.0267(8) -0.0024(7) -0.0010(6) 0.0016(7)
C1 0.0297(10) 0.0210(9) 0.0238(9) -0.0013(7) 0.0032(8) -0.0003(8)
C2 0.0286(10) 0.0226(10) 0.0228(9) -0.0002(7) 0.0036(7) 0.0001(8)
C3 0.0382(12) 0.0248(10) 0.0289(10) 0.0030(8) 0.0056(9) 0.0048(9)
C4 0.0362(12) 0.0358(12) 0.0308(10) 0.0074(9) 0.0065(9) 0.0141(10)
C5 0.0252(10) 0.0463(13) 0.0299(10) 0.0030(9) 0.0003(8) 0.0090(9)
C6 0.0273(10) 0.0334(11) 0.0290(10) -0.0026(8) 0.0001(8) 0.0007(9)
C7 0.0344(11) 0.0249(10) 0.0247(9) -0.0029(8) 0.0029(8) -0.0054(8)
C8 0.0378(12) 0.0251(10) 0.0396(12) -0.0081(9) 0.0111(10) -0.0063(9)
C9 0.0411(13) 0.0345(13) 0.0438(13) -0.0166(10) 0.0126(10) -0.0145(11)
C10 0.0360(12) 0.0467(14) 0.0293(11) -0.0081(10) 0.0007(9) -0.0131(10)
C11 0.0417(13) 0.0383(13) 0.0271(10) 0.0017(9) -0.0052(9) -0.0059(10)
C12 0.0418(12) 0.0258(10) 0.0283(10) 0.0022(8) -0.0053(9) -0.0080(9)
N3 0.0264(8) 0.0204(8) 0.0325(9) 0.0001(7) 0.0034(7) 0.0002(7)
O2 0.0364(11) 0.0252(10) 0.0373(11) 0.0004(8) -0.0047(9) 0.0061(8)
O3 0.0391(11) 0.0346(11) 0.0321(10) 0.0071(8) -0.0039(8) 0.0035(9)
O4 0.0717(16) 0.0269(11) 0.0466(12) -0.0109(9) -0.0008(11) 0.0083(11)
O2A 0.039(4) 0.022(4) 0.038(4) 0.007(3) -0.004(3) 0.012(3)
O3A 0.040(5) 0.027(4) 0.043(4) -0.012(3) 0.006(4) 0.000(4)
O4A 0.046(5) 0.039(5) 0.028(4) 0.011(3) -0.012(3) 0.001(4)

loop_
_geom_bond_atom_site_label_1
_geom_bond_atom_site_label_2
_geom_bond_distance
_geom_bond_site_symmetry_2
_geom_bond_publ_flag
Cu1 O1 1.9650(14) . ?
Cu1 N2 1.9769(17) . ?
Cu1 O1W 2.4053(17) . ?
O1W H1W1 0.8430 . ?
O1W H2W1 0.7485 . ?
O1 C1 1.255(2) . ?
N1 C1 1.328(3) . ?
N1 C7 1.421(3) . ?
N1 H1N 0.8038 . ?
N2 C6 1.333(3) . ?
N2 C2 1.350(3) . ?
C1 C2 1.493(3) . ?
C2 C3 1.382(3) . ?
C3 C4 1.387(3) . ?
C3 H3A 0.9300 . ?
C4 C5 1.377(3) . ?
C4 H4A 0.9300 . ?
C5 C6 1.388(3) . ?
C5 H5A 0.9300 . ?
C6 H6A 0.9300 . ?
C7 C12 1.385(3) . ?
C7 C8 1.390(3) . ?
C8 C9 1.377(3) . ?
C8 H8A 0.9300 . ?
C9 C10 1.382(4) . ?
C9 H9A 0.9300 . ?
C10 C11 1.391(3) . ?
C10 H10A 0.9300 . ?
C11 C12 1.390(3) . ?
C11 H11A 0.9300 . ?
C12 H12A 0.9300 . ?
N3 O4 1.227(3) . ?
N3 O4A 1.232(7) . ?
N3 O3 1.244(2) . ?
N3 O3A 1.251(8) . ?
N3 O2A 1.256(7) . ?
N3 O2 1.272(2) . ?
